data_7038177
loop_
_publ_author_name
'Fan, Qi-Jia'
'Zhang, Wen-Ying'
'Lin, Yue-Jian'
'Jin, Guo-Xin'

_publ_section_title
;
 Construction of tetranuclear metallacycles based on half-sandwich Ir, Rh
 fragments and pyridyl-substituted ligands with different coordinate
 vectors.
;
_journal_issue 11
_journal_name_full 'Dalton transactions (Cambridge, England : 2003)'
_journal_page_first 4534
_journal_page_last 4540
_journal_paper_doi 10.1039/c6dt00171h
_journal_volume 45
_journal_year 2016
_chemical_formula_sum 'C76 H104 F12 Ir4 N12 O20 S4'
_chemical_formula_weight 2630.75
_chemical_name_systematic
; 
 ? 
;
_space_group_crystal_system tetragonal
_space_group_IT_number 86
_space_group_name_Hall '-P 4bc'
_space_group_name_H-M_alt 'P 42/n'
_symmetry_space_group_name_Hall '-P 4bc'
_symmetry_space_group_name_H-M 'P 42/n :2'
_atom_sites_solution_hydrogens geom
_audit_creation_method SHELXL-2013
_audit_update_record
;
2016-01-25 deposited with the CCDC.
2016-01-27 downloaded from the CCDC.
;
_cell_angle_alpha 90
_cell_angle_beta 90
_cell_angle_gamma 90
_cell_formula_units_Z 2
_cell_length_a 20.111(2)
_cell_length_b 20.111(2)
_cell_length_c 12.1229(19)
_cell_measurement_reflns_used 6480
_cell_measurement_temperature 173(2)
_cell_measurement_theta_max 26.73
_cell_measurement_theta_min 2.21
_cell_volume 4903.1(10)
_computing_cell_refinement 'Bruker SAINT'
_computing_data_collection 'Bruker APEX2'
_computing_data_reduction 'Bruker SAINT'
_computing_molecular_graphics 'Bruker SHELXTL'
_computing_publication_material 'Bruker SHELXTL'
_computing_structure_refinement 'SHELXL-2013 (Sheldrick, 2013)'
_computing_structure_solution 'SHELXS-97 (Sheldrick, 2008)'
_diffrn_ambient_temperature 173(2)
_diffrn_measured_fraction_theta_full 0.999
_diffrn_measured_fraction_theta_max 0.990
_diffrn_measurement_device_type 'Bruker APEX-II CCD'
_diffrn_measurement_method '\f and \w scans'
_diffrn_radiation_type MoK\a
_diffrn_radiation_wavelength 0.71073
_diffrn_reflns_av_R_equivalents 0.0821
_diffrn_reflns_av_unetI/netI 0.0668
_diffrn_reflns_Laue_measured_fraction_full 0.999
_diffrn_reflns_Laue_measured_fraction_max 0.990
_diffrn_reflns_limit_h_max 25
_diffrn_reflns_limit_h_min -24
_diffrn_reflns_limit_k_max 26
_diffrn_reflns_limit_k_min -26
_diffrn_reflns_limit_l_max 15
_diffrn_reflns_limit_l_min -14
_diffrn_reflns_number 33333
_diffrn_reflns_point_group_measured_fraction_full 0.999
_diffrn_reflns_point_group_measured_fraction_max 0.990
_diffrn_reflns_theta_full 25.242
_diffrn_reflns_theta_max 27.437
_diffrn_reflns_theta_min 1.432
_exptl_absorpt_coefficient_mu 5.587
_exptl_absorpt_correction_T_max 0.746
_exptl_absorpt_correction_T_min 0.460
_exptl_absorpt_correction_type multi-scan
_exptl_absorpt_process_details sadabs
_exptl_crystal_colour yellow
_exptl_crystal_density_diffrn 1.782
_exptl_crystal_description rod
_exptl_crystal_F_000 2568
_exptl_crystal_size_max 0.400
_exptl_crystal_size_mid 0.050
_exptl_crystal_size_min 0.050
_platon_squeeze_details
; 
 In asymmetric unit of this data, there were disordered 
 solvents (half of a diethyl ether and a quarter of a water 
 molecule) which could not be restrained properly. 
 Therefore, SQUEEZE algorithm was used to omit them. 
;
_refine_diff_density_max 2.639
_refine_diff_density_min -1.727
_refine_diff_density_rms 0.172
_refine_ls_extinction_method none
_refine_ls_goodness_of_fit_ref 0.941
_refine_ls_hydrogen_treatment constr
_refine_ls_matrix_type full
_refine_ls_number_parameters 276
_refine_ls_number_reflns 5548
_refine_ls_number_restraints 35
_refine_ls_restrained_S_all 0.946
_refine_ls_R_factor_all 0.0986
_refine_ls_R_factor_gt 0.0531
_refine_ls_shift/su_max 0.002
_refine_ls_shift/su_mean 0.000
_refine_ls_structure_factor_coef Fsqd
_refine_ls_weighting_details
; 
 w=1/[\s^2^(Fo^2^)+(0.0912P)^2^] 
 where P=(Fo^2^+2Fc^2^)/3 
;
_refine_ls_weighting_scheme calc
_refine_ls_wR_factor_gt 0.1420
_refine_ls_wR_factor_ref 0.1589
_reflns_Friedel_coverage 0.000
_reflns_number_gt 2940
_reflns_number_total 5548
_reflns_threshold_expression 'I > 2\s(I)'
_cod_data_source_file c6dt00171h1.cif
_cod_data_source_block 4a
_cod_depositor_comments 'Adding full bibliography for 7038175--7038178.cif.'
_cod_original_cell_volume 4903.4(13)
_cod_database_code 7038177
_shelx_space_group_comment
; 
The symmetry employed for this shelxl refinement is uniquely defined 
by the following loop, which should always be used as a source of 
symmetry information in preference to the above space-group names. 
They are only intended as comments. 
;
_shelx_estimated_absorpt_t_min 0.213
_shelx_estimated_absorpt_t_max 0.768
_shelxl_version_number 2013-2

loop_
_space_group_symop_operation_xyz
'x, y, z'
'-x+1/2, -y+1/2, z'
'-y, x+1/2, z+1/2'
'y+1/2, -x, z+1/2'
'-x, -y, -z'
'x-1/2, y-1/2, -z'
'y, -x-1/2, -z-1/2'
'-y-1/2, x, -z-1/2'

loop_
_atom_site_label
_atom_site_type_symbol
_atom_site_fract_x
_atom_site_fract_y
_atom_site_fract_z
_atom_site_U_iso_or_equiv
_atom_site_adp_type
_atom_site_occupancy
_atom_site_site_symmetry_order
_atom_site_calc_flag
_atom_site_refinement_flags_posn
_atom_site_refinement_flags_adp
_atom_site_refinement_flags_occupancy
_atom_site_disorder_assembly
_atom_site_disorder_group
Ir1 Ir 0.84842(2) 0.46545(2) 0.12691(3) 0.03916(14) Uani 1 1 d . . . . .
N1 N 0.8689(4) 0.6053(3) 0.0530(6) 0.0481(18) Uani 1 1 d D . . . .
N2 N 0.8412(4) 0.5440(3) 0.0129(6) 0.053(2) Uani 0.75 1 d D . P A 1
H2A H 0.8646 0.5312 -0.0557 0.064 Uiso 0.75 1 calc R U P A 1
H2B H 0.7938 0.5512 -0.0055 0.064 Uiso 0.75 1 calc R U P A 1
N2' N 0.8412(4) 0.5440(3) 0.0129(6) 0.053(2) Uani 0.25 1 d . . P A 2
O5 O 0.8085(11) 0.5475(15) -0.075(2) 0.066(8) Uani 0.25 1 d . U P A 2
N3 N 0.9898(3) 0.7645(3) 0.3000(6) 0.0388(17) Uani 1 1 d . . . . .
O1 O 0.8987(3) 0.5429(3) 0.2055(5) 0.0422(14) Uani 1 1 d . . . . .
O2 O 0.5829(5) 0.2764(4) 0.0154(8) 0.116(3) Uani 1 1 d . U . . .
O3 O 0.5890(6) 0.2819(5) 0.2128(8) 0.136(4) Uani 1 1 d . U . . .
O4 O 0.4839(6) 0.2601(8) 0.1258(11) 0.199(7) Uani 1 1 d D U . . .
S1 S 0.5534(2) 0.28938(18) 0.1164(3) 0.0921(11) Uani 1 1 d D . . . .
F1 F 0.4870(5) 0.3862(5) 0.0222(9) 0.161(4) Uani 1 1 d . . . . .
F2 F 0.4884(5) 0.3883(5) 0.2019(9) 0.151(4) Uani 1 1 d . . . . .
F3 F 0.5836(6) 0.4097(5) 0.1048(10) 0.165(5) Uani 1 1 d D . . . .
C1 C 0.9827(5) 0.7066(4) 0.3541(7) 0.048(2) Uani 1 1 d . . . . .
H1A H 0.9997 0.7026 0.4269 0.058 Uiso 1 1 calc R U . . .
C2 C 0.9514(4) 0.6530(4) 0.3067(8) 0.048(2) Uani 1 1 d . . . . .
H2 H 0.9450 0.6135 0.3482 0.058 Uiso 1 1 calc R U . . .
C3 C 0.9293(4) 0.6565(4) 0.1999(7) 0.0370(18) Uani 1 1 d . . . . .
C4 C 0.9390(4) 0.7141(4) 0.1402(8) 0.047(2) Uani 1 1 d . . . . .
H4 H 0.9262 0.7172 0.0650 0.056 Uiso 1 1 calc R U . . .
C5 C 0.9683(4) 0.7670(4) 0.1945(8) 0.047(2) Uani 1 1 d . . . . .
H5 H 0.9736 0.8076 0.1553 0.057 Uiso 1 1 calc R U . . .
C6 C 0.8958(4) 0.5981(4) 0.1481(7) 0.038(2) Uani 1 1 d . . . . .
C7 C 0.9289(4) 0.3967(4) 0.1209(9) 0.047(2) Uani 1 1 d . . . . .
C8 C 0.8900(4) 0.3869(4) 0.0260(8) 0.046(2) Uani 1 1 d . . . . .
C9 C 0.8236(4) 0.3688(4) 0.0623(9) 0.050(2) Uani 1 1 d . . . . .
C10 C 0.8253(4) 0.3656(4) 0.1808(9) 0.047(2) Uani 1 1 d . . . . .
C11 C 0.8909(5) 0.3837(4) 0.2155(8) 0.047(2) Uani 1 1 d . . . . .
C12 C 1.0019(4) 0.4160(6) 0.1176(9) 0.067(3) Uani 1 1 d . . . . .
H12A H 1.0128 0.4426 0.1830 0.101 Uiso 1 1 calc R U . . .
H12B H 1.0108 0.4422 0.0511 0.101 Uiso 1 1 calc R U . . .
H12C H 1.0294 0.3758 0.1168 0.101 Uiso 1 1 calc R U . . .
C13 C 0.9095(5) 0.3926(6) -0.0937(8) 0.070(3) Uani 1 1 d . . . . .
H13A H 0.9551 0.4095 -0.0990 0.105 Uiso 1 1 calc R U . . .
H13B H 0.8792 0.4233 -0.1313 0.105 Uiso 1 1 calc R U . . .
H13C H 0.9070 0.3487 -0.1286 0.105 Uiso 1 1 calc R U . . .
C14 C 0.7675(5) 0.3491(5) -0.0114(10) 0.070(3) Uani 1 1 d . . . . .
H14A H 0.7728 0.3026 -0.0335 0.105 Uiso 1 1 calc R U . . .
H14B H 0.7675 0.3774 -0.0772 0.105 Uiso 1 1 calc R U . . .
H14C H 0.7253 0.3545 0.0280 0.105 Uiso 1 1 calc R U . . .
C15 C 0.7709(5) 0.3467(5) 0.2567(10) 0.069(3) Uani 1 1 d . . . . .
H15A H 0.7280 0.3581 0.2233 0.103 Uiso 1 1 calc R U . . .
H15B H 0.7759 0.3707 0.3265 0.103 Uiso 1 1 calc R U . . .
H15C H 0.7726 0.2987 0.2706 0.103 Uiso 1 1 calc R U . . .
C16 C 0.9151(6) 0.3854(6) 0.3322(10) 0.079(3) Uani 1 1 d . . . . .
H16A H 0.9380 0.3436 0.3493 0.119 Uiso 1 1 calc R U . . .
H16B H 0.8772 0.3910 0.3821 0.119 Uiso 1 1 calc R U . . .
H16C H 0.9460 0.4226 0.3416 0.119 Uiso 1 1 calc R U . . .
C17 C 0.5265(9) 0.3727(7) 0.1050(15) 0.128(6) Uani 1 1 d D U . . .

loop_
_atom_site_aniso_label
_atom_site_aniso_U_11
_atom_site_aniso_U_22
_atom_site_aniso_U_33
_atom_site_aniso_U_23
_atom_site_aniso_U_13
_atom_site_aniso_U_12
Ir1 0.0331(2) 0.0338(2) 0.0506(2) -0.00284(16) 0.00279(17) -0.00296(13)
N1 0.052(5) 0.040(4) 0.052(5) -0.005(4) 0.005(4) -0.004(3)
N2 0.049(5) 0.057(5) 0.054(5) -0.001(4) 0.004(4) -0.012(4)
N2' 0.049(5) 0.057(5) 0.054(5) -0.001(4) 0.004(4) -0.012(4)
O5 0.024(12) 0.12(2) 0.055(15) 0.035(15) -0.022(11) 0.010(13)
N3 0.042(4) 0.029(4) 0.045(5) 0.001(3) 0.001(3) 0.001(3)
O1 0.042(3) 0.034(3) 0.051(4) -0.002(3) -0.002(3) -0.005(3)
O2 0.168(9) 0.087(6) 0.092(7) -0.020(5) 0.026(7) 0.033(6)
O3 0.222(12) 0.103(7) 0.084(7) -0.030(6) -0.075(8) 0.034(7)
O4 0.133(10) 0.269(17) 0.193(15) -0.003(11) 0.005(9) -0.082(11)
S1 0.121(3) 0.075(2) 0.080(3) -0.011(2) -0.010(2) 0.005(2)
F1 0.199(10) 0.151(8) 0.133(9) -0.030(7) -0.070(8) 0.082(8)
F2 0.148(8) 0.153(8) 0.151(9) -0.069(7) -0.012(7) 0.040(7)
F3 0.172(10) 0.135(8) 0.190(12) -0.037(7) -0.007(8) -0.053(8)
C1 0.056(6) 0.033(5) 0.056(6) 0.007(4) -0.015(5) -0.004(4)
C2 0.052(5) 0.027(4) 0.064(6) 0.006(4) -0.003(5) -0.008(4)
C3 0.029(4) 0.037(5) 0.045(5) -0.007(4) 0.004(4) 0.001(3)
C4 0.050(5) 0.036(5) 0.054(6) -0.006(4) 0.003(4) -0.003(4)
C5 0.050(5) 0.047(6) 0.045(6) 0.004(4) 0.001(4) 0.009(4)
C6 0.027(4) 0.036(5) 0.050(6) 0.002(4) 0.000(4) 0.000(3)
C7 0.032(4) 0.040(5) 0.068(6) 0.005(5) -0.004(5) -0.001(3)
C8 0.039(5) 0.038(5) 0.060(6) -0.012(4) 0.008(4) 0.001(4)
C9 0.027(5) 0.029(5) 0.092(8) -0.016(5) -0.005(5) -0.007(4)
C10 0.041(5) 0.028(5) 0.073(7) -0.002(4) -0.003(5) -0.003(4)
C11 0.056(6) 0.025(4) 0.060(6) 0.001(4) 0.004(5) 0.000(4)
C12 0.031(5) 0.087(8) 0.084(8) -0.016(6) 0.001(5) 0.005(5)
C13 0.052(6) 0.094(9) 0.065(8) -0.036(6) 0.011(5) -0.004(6)
C14 0.051(6) 0.057(7) 0.103(10) 0.005(6) -0.004(6) 0.003(5)
C15 0.069(7) 0.042(6) 0.096(9) 0.010(6) 0.016(6) -0.008(5)
C16 0.084(9) 0.071(8) 0.082(9) 0.017(7) -0.007(7) -0.005(7)
C17 0.150(14) 0.143(13) 0.091(11) -0.048(10) -0.011(10) -0.006(11)

loop_
_atom_type_symbol
_atom_type_description
_atom_type_scat_dispersion_real
_atom_type_scat_dispersion_imag
_atom_type_scat_source
C C 0.0033 0.0016 'International Tables Vol C Tables 4.2.6.8 and 6.1.1.4'
H H 0.0000 0.0000 'International Tables Vol C Tables 4.2.6.8 and 6.1.1.4'
N N 0.0061 0.0033 'International Tables Vol C Tables 4.2.6.8 and 6.1.1.4'
O O 0.0106 0.0060 'International Tables Vol C Tables 4.2.6.8 and 6.1.1.4'
F F 0.0171 0.0103 'International Tables Vol C Tables 4.2.6.8 and 6.1.1.4'
S S 0.1246 0.1234 'International Tables Vol C Tables 4.2.6.8 and 6.1.1.4'
Ir Ir -1.4442 7.9887 'International Tables Vol C Tables 4.2.6.8 and 6.1.1.4'

loop_
_geom_angle_atom_site_label_1
_geom_angle_atom_site_label_2
_geom_angle_atom_site_label_3
_geom_angle
_geom_angle_site_symmetry_1
_geom_angle_site_symmetry_3
O1 Ir1 N2 76.9(2) . .
O1 Ir1 N3 82.9(2) . 7_576
N2 Ir1 N3 84.3(3) . 7_576
O1 Ir1 C7 97.6(3) . .
N2 Ir1 C7 121.1(3) . .
N3 Ir1 C7 154.2(3) 7_576 .
O1 Ir1 C11 98.7(3) . .
N2 Ir1 C11 158.9(3) . .
N3 Ir1 C11 115.9(3) 7_576 .
C7 Ir1 C11 38.3(3) . .
O1 Ir1 C9 162.1(3) . .
N2 Ir1 C9 115.0(4) . .
N3 Ir1 C9 110.7(3) 7_576 .
C7 Ir1 C9 65.0(3) . .
C11 Ir1 C9 65.3(4) . .
O1 Ir1 C10 131.3(3) . .
N2 Ir1 C10 151.7(3) . .
N3 Ir1 C10 95.6(3) 7_576 .
C7 Ir1 C10 64.6(3) . .
C11 Ir1 C10 38.9(3) . .
C9 Ir1 C10 38.9(4) . .
O1 Ir1 C8 128.0(3) . .
N2 Ir1 C8 101.7(3) . .
N3 Ir1 C8 149.1(3) 7_576 .
C7 Ir1 C8 38.2(3) . .
C11 Ir1 C8 64.5(3) . .
C9 Ir1 C8 39.3(3) . .
C10 Ir1 C8 64.9(4) . .
C6 N1 N2 111.7(7) . .
N1 N2 Ir1 113.3(6) . .
C1 N3 C5 117.4(7) . .
C1 N3 Ir1 122.3(6) . 8_756
C5 N3 Ir1 120.3(6) . 8_756
C6 O1 Ir1 111.6(5) . .
O3 S1 O2 120.4(8) . .
O3 S1 O4 111.8(8) . .
O2 S1 O4 112.8(8) . .
O3 S1 C17 109.2(7) . .
O2 S1 C17 103.9(7) . .
O4 S1 C17 95.2(8) . .
N3 C1 C2 121.6(8) . .
C3 C2 C1 120.2(8) . .
C2 C3 C4 119.5(8) . .
C2 C3 C6 120.2(8) . .
C4 C3 C6 120.2(8) . .
C3 C4 C5 117.1(9) . .
N3 C5 C4 123.9(9) . .
N1 C6 O1 126.3(8) . .
N1 C6 C3 118.6(8) . .
O1 C6 C3 115.0(7) . .
C11 C7 C8 109.9(7) . .
C11 C7 C12 126.5(9) . .
C8 C7 C12 123.6(9) . .
C11 C7 Ir1 71.3(5) . .
C8 C7 Ir1 72.3(5) . .
C12 C7 Ir1 124.7(6) . .
C7 C8 C9 107.4(8) . .
C7 C8 C13 129.2(8) . .
C9 C8 C13 123.5(9) . .
C7 C8 Ir1 69.5(5) . .
C9 C8 Ir1 69.9(5) . .
C13 C8 Ir1 126.1(7) . .
C10 C9 C8 107.1(8) . .
C10 C9 C14 127.1(9) . .
C8 C9 C14 125.4(10) . .
C10 C9 Ir1 70.9(5) . .
C8 C9 Ir1 70.8(4) . .
C14 C9 Ir1 129.1(6) . .
C11 C10 C9 107.6(8) . .
C11 C10 C15 124.3(10) . .
C9 C10 C15 128.0(9) . .
C11 C10 Ir1 69.8(5) . .
C9 C10 Ir1 70.2(5) . .
C15 C10 Ir1 125.9(6) . .
C7 C11 C10 108.0(9) . .
C7 C11 C16 126.3(9) . .
C10 C11 C16 125.7(10) . .
C7 C11 Ir1 70.3(5) . .
C10 C11 Ir1 71.3(5) . .
C16 C11 Ir1 125.9(7) . .
F1 C17 F3 113.3(15) . .
F1 C17 F2 105.0(14) . .
F3 C17 F2 109.3(12) . .
F1 C17 S1 116.3(10) . .
F3 C17 S1 104.9(12) . .
F2 C17 S1 107.9(11) . .

loop_
_geom_bond_atom_site_label_1
_geom_bond_atom_site_label_2
_geom_bond_distance
_geom_bond_site_symmetry_2
Ir1 O1 2.086(5) .
Ir1 N2 2.104(8) .
Ir1 N3 2.108(7) 7_576
Ir1 C7 2.130(8) .
Ir1 C11 2.142(9) .
Ir1 C9 2.155(8) .
Ir1 C10 2.163(9) .
Ir1 C8 2.166(8) .
N1 C6 1.282(11) .
N1 N2 1.438(7) .
N3 C1 1.344(10) .
N3 C5 1.351(11) .
N3 Ir1 2.108(7) 8_756
O1 C6 1.312(9) .
O2 S1 1.385(9) .
O3 S1 1.379(9) .
O4 S1 1.521(10) .
S1 C17 1.766(15) .
F1 C17 1.308(18) .
F2 C17 1.437(18) .
F3 C17 1.370(13) .
C1 C2 1.373(11) .
C2 C3 1.371(12) .
C3 C4 1.379(11) .
C3 C6 1.494(11) .
C4 C5 1.384(12) .
C7 C11 1.403(13) .
C7 C8 1.405(12) .
C7 C12 1.521(11) .
C8 C9 1.452(11) .
C8 C13 1.508(13) .
C9 C10 1.438(14) .
C9 C14 1.493(13) .
C10 C11 1.433(12) .
C10 C15 1.480(13) .
C11 C16 1.497(14) .

loop_
_geom_torsion_atom_site_label_1
_geom_torsion_atom_site_label_2
_geom_torsion_atom_site_label_3
_geom_torsion_atom_site_label_4
_geom_torsion
_geom_torsion_site_symmetry_1
C6 N1 N2 Ir1 3.8(9) .
C5 N3 C1 C2 -3.7(13) .
Ir1 N3 C1 C2 177.7(7) 8_756
N3 C1 C2 C3 3.3(14) .
C1 C2 C3 C4 0.3(14) .
C1 C2 C3 C6 179.5(7) .
C2 C3 C4 C5 -3.0(12) .
C6 C3 C4 C5 177.8(7) .
C1 N3 C5 C4 0.8(13) .
Ir1 N3 C5 C4 179.4(7) 8_756
C3 C4 C5 N3 2.6(13) .
N2 N1 C6 O1 -0.4(12) .
N2 N1 C6 C3 177.7(7) .
Ir1 O1 C6 N1 -3.1(10) .
Ir1 O1 C6 C3 178.7(5) .
C2 C3 C6 N1 172.0(8) .
C4 C3 C6 N1 -8.8(11) .
C2 C3 C6 O1 -9.7(11) .
C4 C3 C6 O1 169.5(7) .
C11 C7 C8 C9 1.8(10) .
C12 C7 C8 C9 179.7(8) .
Ir1 C7 C8 C9 -60.0(6) .
C11 C7 C8 C13 -177.8(9) .
C12 C7 C8 C13 0.1(15) .
Ir1 C7 C8 C13 120.4(10) .
C11 C7 C8 Ir1 61.8(6) .
C12 C7 C8 Ir1 -120.3(9) .
C7 C8 C9 C10 -2.3(9) .
C13 C8 C9 C10 177.4(9) .
Ir1 C8 C9 C10 -62.0(6) .
C7 C8 C9 C14 -175.4(8) .
C13 C8 C9 C14 4.2(14) .
Ir1 C8 C9 C14 124.9(9) .
C7 C8 C9 Ir1 59.7(6) .
C13 C8 C9 Ir1 -120.7(9) .
C8 C9 C10 C11 1.9(10) .
C14 C9 C10 C11 174.9(8) .
Ir1 C9 C10 C11 -60.0(6) .
C8 C9 C10 C15 -177.5(8) .
C14 C9 C10 C15 -4.5(15) .
Ir1 C9 C10 C15 120.6(9) .
C8 C9 C10 Ir1 61.9(6) .
C14 C9 C10 Ir1 -125.1(9) .
C8 C7 C11 C10 -0.6(10) .
C12 C7 C11 C10 -178.4(8) .
Ir1 C7 C11 C10 61.8(6) .
C8 C7 C11 C16 177.0(9) .
C12 C7 C11 C16 -0.8(15) .
Ir1 C7 C11 C16 -120.6(9) .
C8 C7 C11 Ir1 -62.4(6) .
C12 C7 C11 Ir1 119.8(9) .
C9 C10 C11 C7 -0.8(10) .
C15 C10 C11 C7 178.6(8) .
Ir1 C10 C11 C7 -61.1(6) .
C9 C10 C11 C16 -178.4(9) .
C15 C10 C11 C16 1.0(14) .
Ir1 C10 C11 C16 121.3(9) .
C9 C10 C11 Ir1 60.3(6) .
C15 C10 C11 Ir1 -120.3(8) .
O3 S1 C17 F1 -174.3(13) .
O2 S1 C17 F1 56.0(15) .
O4 S1 C17 F1 -59.0(14) .
O3 S1 C17 F3 59.7(14) .
O2 S1 C17 F3 -70.0(13) .
O4 S1 C17 F3 175.0(12) .
O3 S1 C17 F2 -56.7(13) .
O2 S1 C17 F2 173.6(10) .
O4 S1 C17 F2 58.5(11) .

loop_
_platon_squeeze_void_nr
_platon_squeeze_void_average_x
_platon_squeeze_void_average_y
_platon_squeeze_void_average_z
_platon_squeeze_void_volume
_platon_squeeze_void_count_electrons
1 0.250 0.250 0.098 543.8 92.4
2 0.750 0.750 -0.127 543.8 92.5
